data_2108402
loop_
_publ_author_name
'So, Hee-Soo'
'Matsumoto, Shinya'

_publ_section_title
;
 Three differently coloured polymorphs of
 3,6-bis(4-chlorophenyl)-2,5-dipropyl-2,5-dihydropyrrolo[3,4-<i>c</i>]pyrrole-1,4-dione
;
_journal_coeditor_code BM5110SUP1
_journal_issue 3
_journal_name_full 'Acta Crystallographica Section B'
_journal_page_first
;
;
_journal_paper_doi 10.1107/S2052520619004773
_journal_volume 75
_journal_year 2019
_chemical_formula_moiety 'C24 H22 Cl2 N2 O2'
_chemical_formula_sum 'C24 H22 Cl2 N2 O2'
_chemical_formula_weight 441.36
_space_group_crystal_system monoclinic
_space_group_IT_number 15
_space_group_name_Hall '-I 2ya'
_space_group_name_H-M_alt 'I 1 2/a 1'
_symmetry_space_group_name_Hall '-I 2ya'
_symmetry_space_group_name_H-M 'I 1 2/a 1'
_atom_sites_solution_hydrogens geom
_atom_sites_solution_primary direct
_atom_sites_solution_secondary difmap
_cell_angle_alpha 90.0000
_cell_angle_beta 117.163(2)
_cell_angle_gamma 90.0000
_cell_formula_units_Z 8
_cell_length_a 18.1075(2)
_cell_length_b 14.16642(16)
_cell_length_c 18.5436(3)
_cell_measurement_reflns_used 6513
_cell_measurement_temperature 223
_cell_measurement_theta_max 73.94
_cell_measurement_theta_min 4.15
_cell_volume 4232.16(12)
_computing_cell_refinement 'CrysAlisPro 1.171.39.20a (Rigaku OD, 2015)'
_computing_data_collection 'CrysAlisPro 1.171.39.20a (Rigaku OD, 2015)'
_computing_data_reduction 'CrysAlisPro 1.171.39.20a (Rigaku OD, 2015)'
_computing_molecular_graphics 'CrystalStructure 4.2'
_computing_publication_material 'CrystalStructure 4.2 (Rigaku, 2017)'
_computing_structure_refinement 'SHELXL Version 2014/7 (Sheldrick, 2008)'
_computing_structure_solution 'SHELXT Version 2014/5 (Sheldrick, 2014)'
_diffrn_ambient_temperature 223
_diffrn_detector_area_resol_mean 5.811
_diffrn_measured_fraction_theta_full 0.998
_diffrn_measured_fraction_theta_max 0.998
_diffrn_measurement_device_type 'Rigaku XtaLAB P200'
_diffrn_measurement_method \w
_diffrn_radiation_type 'Cu K\a'
_diffrn_radiation_wavelength 1.54187
_diffrn_reflns_av_R_equivalents 0.0339
_diffrn_reflns_Laue_measured_fraction_full 0.998
_diffrn_reflns_Laue_measured_fraction_max 0.998
_diffrn_reflns_limit_h_max 21
_diffrn_reflns_limit_h_min -21
_diffrn_reflns_limit_k_max 16
_diffrn_reflns_limit_k_min -16
_diffrn_reflns_limit_l_max 20
_diffrn_reflns_limit_l_min -22
_diffrn_reflns_number 10850
_diffrn_reflns_point_group_measured_fraction_full 0.998
_diffrn_reflns_point_group_measured_fraction_max 0.998
_diffrn_reflns_theta_full 66.499
_diffrn_reflns_theta_max 66.499
_diffrn_reflns_theta_min 4.113
_diffrn_standards_number 0
_exptl_absorpt_coefficient_mu 2.951
_exptl_absorpt_correction_T_max 0.753
_exptl_absorpt_correction_T_min 0.410
_exptl_absorpt_correction_type multi-scan
_exptl_absorpt_process_details
;
CrysAlisPro 1.171.39.20a (Rigaku Oxford Diffraction, 2015)
Empirical absorption correction using spherical harmonics,
 implemented in SCALE3 ABSPACK scaling algorithm.
;
_exptl_crystal_colour fluorescentlightr
_exptl_crystal_density_diffrn 1.385
_exptl_crystal_density_method 'not measured'
_exptl_crystal_description prism
_exptl_crystal_F_000 1840.00
_exptl_crystal_size_max 0.345
_exptl_crystal_size_mid 0.118
_exptl_crystal_size_min 0.096
_refine_diff_density_max 0.35
_refine_diff_density_min -0.25
_refine_ls_extinction_method none
_refine_ls_goodness_of_fit_ref 1.097
_refine_ls_hydrogen_treatment constr
_refine_ls_number_parameters 271
_refine_ls_number_reflns 3726
_refine_ls_number_restraints 0
_refine_ls_R_factor_all 0.0492
_refine_ls_R_factor_gt 0.0459
_refine_ls_shift/su_max 0.001
_refine_ls_structure_factor_coef Fsqd
_refine_ls_weighting_details 'w = 1/[\s^2^(Fo^2^)+(0.0730P)^2^+1.7848P] where P=(Fo^2^+2Fc^2^)/3'
_refine_ls_weighting_scheme calc
_refine_ls_wR_factor_gt 0.1354
_refine_ls_wR_factor_ref 0.1391
_reflns_Friedel_coverage 0.000
_reflns_number_gt 3303
_reflns_number_total 3726
_reflns_threshold_expression F^2^>2.0\s(F^2^)
_cod_data_source_file bm5110sup1.cif
_cod_data_source_block I
_cod_database_code 2108402

loop_
_space_group_symop_operation_xyz
'x, y, z'
'-x+1/2, y, -z'
'x+1/2, y+1/2, z+1/2'
'-x+1, y+1/2, -z+1/2'
'-x, -y, -z'
'x-1/2, -y, z'
'-x+1/2, -y+1/2, -z+1/2'
'x, -y+1/2, z+1/2'

loop_
_atom_site_label
_atom_site_type_symbol
_atom_site_fract_x
_atom_site_fract_y
_atom_site_fract_z
_atom_site_U_iso_or_equiv
_atom_site_adp_type
_atom_site_occupancy
_atom_site_site_symmetry_order
_atom_site_calc_flag
_atom_site_refinement_flags_posn
_atom_site_refinement_flags_adp
Cl2 Cl 1.09987(3) 0.69715(4) 0.37559(4) 0.0741(2) Uani 1 1 d . .
Cl1 Cl 0.28990(4) 0.80135(5) 0.40624(5) 0.0835(3) Uani 1 1 d . .
O2 O 0.61381(7) 0.56997(9) 0.40564(8) 0.0502(3) Uani 1 1 d . .
O1 O 0.78586(7) 0.92002(9) 0.39584(8) 0.0484(3) Uani 1 1 d . .
N1 N 0.66462(8) 0.88704(10) 0.40571(9) 0.0409(3) Uani 1 1 d . .
N2 N 0.73845(8) 0.60303(10) 0.40191(9) 0.0414(3) Uani 1 1 d . .
C13 C 0.73222(10) 0.76026(12) 0.39082(10) 0.0384(4) Uani 1 1 d . .
C1 C 0.65940(10) 0.72974(12) 0.39498(10) 0.0387(4) Uani 1 1 d . .
C3 C 0.73653(10) 0.86205(12) 0.39689(10) 0.0400(4) Uani 1 1 d . .
C14 C 0.77985(10) 0.68257(12) 0.39504(10) 0.0381(4) Uani 1 1 d . .
C2 C 0.61842(10) 0.80749(12) 0.40354(10) 0.0385(4) Uani 1 1 d . .
C15 C 0.66158(10) 0.62788(12) 0.40137(10) 0.0410(4) Uani 1 1 d . .
C16 C 0.85934(10) 0.68187(12) 0.39177(10) 0.0394(4) Uani 1 1 d . .
C4 C 0.53907(10) 0.80911(12) 0.40703(10) 0.0404(4) Uani 1 1 d . .
C21 C 0.86780(10) 0.74238(13) 0.33682(11) 0.0439(4) Uani 1 1 d . .
H21 H 0.8234 0.7804 0.3034 0.053 Uiso 1 1 calc R U
C5 C 0.52570(11) 0.86105(13) 0.46375(11) 0.0453(4) Uani 1 1 d . .
H5 H 0.5682 0.8979 0.5017 0.054 Uiso 1 1 calc R U
C6 C 0.44916(12) 0.85795(13) 0.46381(12) 0.0517(5) Uani 1 1 d . .
H6 H 0.4403 0.8923 0.5019 0.062 Uiso 1 1 calc R U
C17 C 0.92722(11) 0.62723(13) 0.44313(12) 0.0480(4) Uani 1 1 d . .
H17 H 0.9229 0.5876 0.4810 0.058 Uiso 1 1 calc R U
C18 C 1.00104(11) 0.63185(13) 0.43788(13) 0.0534(5) Uani 1 1 d . .
H18 H 1.0462 0.5953 0.4720 0.064 Uiso 1 1 calc R U
C20 C 0.94142(11) 0.74673(14) 0.33120(12) 0.0485(4) Uani 1 1 d . .
H20 H 0.9465 0.7866 0.2939 0.058 Uiso 1 1 calc R U
C9 C 0.47498(11) 0.75319(14) 0.35170(12) 0.0492(4) Uani 1 1 d . .
H9 H 0.4839 0.7170 0.3145 0.059 Uiso 1 1 calc R U
C19 C 1.00702(11) 0.69083(13) 0.38198(13) 0.0496(5) Uani 1 1 d . .
C10 C 0.64317(12) 0.98629(13) 0.40812(12) 0.0508(4) Uani 1 1 d . .
H10A H 0.6908 1.0251 0.4173 0.061 Uiso 1 1 calc R U
H10B H 0.6313 0.9955 0.4536 0.061 Uiso 1 1 calc R U
C8 C 0.39847(12) 0.75072(15) 0.35112(14) 0.0568(5) Uani 1 1 d . .
H8 H 0.3558 0.7138 0.3135 0.068 Uiso 1 1 calc R U
C7 C 0.38645(12) 0.80374(13) 0.40712(14) 0.0534(5) Uani 1 1 d . .
C22 C 0.75801(11) 0.50389(13) 0.39579(14) 0.0559(5) Uani 1 1 d . .
H22A H 0.7227 0.4640 0.4094 0.067 Uiso 1 1 calc R U
H22B H 0.8151 0.4916 0.4348 0.067 Uiso 1 1 calc R U
C11 C 0.57041(13) 1.01882(16) 0.33263(16) 0.0681(6) Uani 1 1 d . .
H11A H 0.5580 1.0837 0.3400 0.082 Uiso 1 1 calc R U
H11B H 0.5226 0.9807 0.3240 0.082 Uiso 1 1 calc R U
C12 C 0.58372(17) 1.01322(18) 0.25841(15) 0.0798(7) Uani 1 1 d . .
H12A H 0.5349 1.0351 0.2121 0.096 Uiso 1 1 calc R U
H12B H 0.6301 1.0520 0.2659 0.096 Uiso 1 1 calc R U
H12C H 0.5947 0.9490 0.2498 0.096 Uiso 1 1 calc R U
C23 C 0.74616(16) 0.47849(17) 0.31211(19) 0.0807(8) Uani 1 1 d . .
H23A H 0.7836 0.5165 0.2999 0.097 Uiso 1 1 calc R U
H23B H 0.7615 0.4129 0.3122 0.097 Uiso 1 1 calc R U
C24 C 0.65903(17) 0.4926(2) 0.24607(16) 0.0801(7) Uani 1 1 d . .
H24A H 0.6562 0.4751 0.1949 0.096 Uiso 1 1 calc R U
H24B H 0.6216 0.4539 0.2568 0.096 Uiso 1 1 calc R U
H24C H 0.6437 0.5577 0.2445 0.096 Uiso 1 1 calc R U

loop_
_atom_site_aniso_label
_atom_site_aniso_U_11
_atom_site_aniso_U_22
_atom_site_aniso_U_33
_atom_site_aniso_U_23
_atom_site_aniso_U_13
_atom_site_aniso_U_12
Cl2 0.0489(3) 0.0718(4) 0.1202(5) 0.0029(3) 0.0548(3) 0.0063(2)
Cl1 0.0538(4) 0.0818(5) 0.1386(6) -0.0046(4) 0.0645(4) 0.0011(3)
O2 0.0404(7) 0.0434(7) 0.0712(8) -0.0067(6) 0.0294(6) -0.0063(5)
O1 0.0446(7) 0.0427(7) 0.0671(8) 0.0028(6) 0.0334(6) -0.0002(5)
N1 0.0389(7) 0.0378(7) 0.0524(8) 0.0000(6) 0.0263(6) 0.0043(6)
N2 0.0337(7) 0.0362(7) 0.0550(8) -0.0036(6) 0.0208(6) 0.0020(5)
C13 0.0331(8) 0.0416(9) 0.0439(8) -0.0005(7) 0.0204(7) 0.0032(7)
C1 0.0324(8) 0.0417(9) 0.0440(8) -0.0032(7) 0.0191(7) 0.0017(7)
C3 0.0356(8) 0.0433(9) 0.0443(8) 0.0029(7) 0.0210(7) 0.0052(7)
C14 0.0317(8) 0.0416(9) 0.0403(8) -0.0014(6) 0.0157(6) 0.0018(6)
C2 0.0347(8) 0.0424(9) 0.0400(8) -0.0008(6) 0.0186(7) 0.0032(6)
C15 0.0339(8) 0.0443(9) 0.0457(9) -0.0051(7) 0.0188(7) 0.0006(7)
C16 0.0328(8) 0.0396(9) 0.0471(9) -0.0055(7) 0.0193(7) 0.0023(6)
C4 0.0362(9) 0.0406(9) 0.0485(9) 0.0031(7) 0.0228(7) 0.0057(6)
C21 0.0357(8) 0.0467(10) 0.0494(9) -0.0016(7) 0.0195(7) 0.0039(7)
C5 0.0425(9) 0.0455(10) 0.0531(9) -0.0011(7) 0.0263(8) 0.0036(7)
C6 0.0535(10) 0.0491(10) 0.0670(11) 0.0019(9) 0.0402(9) 0.0094(8)
C17 0.0375(8) 0.0452(10) 0.0622(11) 0.0039(8) 0.0235(8) 0.0052(7)
C18 0.0356(9) 0.0472(10) 0.0750(12) 0.0033(9) 0.0233(8) 0.0086(7)
C20 0.0443(9) 0.0516(11) 0.0564(10) -0.0020(8) 0.0289(8) -0.0006(8)
C9 0.0437(9) 0.0503(10) 0.0594(11) -0.0083(8) 0.0286(8) -0.0008(8)
C19 0.0382(9) 0.0474(10) 0.0700(12) -0.0098(8) 0.0305(9) 0.0001(7)
C10 0.0574(11) 0.0381(9) 0.0717(12) -0.0014(8) 0.0424(10) 0.0060(8)
C8 0.0416(10) 0.0569(12) 0.0741(13) -0.0070(10) 0.0283(9) -0.0052(8)
C7 0.0435(10) 0.0498(11) 0.0786(13) 0.0090(9) 0.0380(10) 0.0075(8)
C22 0.0397(9) 0.0367(9) 0.0891(14) -0.0027(9) 0.0274(9) 0.0039(7)
C11 0.0534(12) 0.0510(12) 0.1039(18) 0.0138(11) 0.0394(12) 0.0152(9)
C12 0.0823(16) 0.0651(15) 0.0743(15) 0.0123(12) 0.0203(12) 0.0191(13)
C23 0.0814(16) 0.0542(13) 0.139(2) -0.0341(14) 0.0784(17) -0.0114(12)
C24 0.103(2) 0.0696(16) 0.0793(15) -0.0205(12) 0.0513(15) -0.0202(14)

loop_
_atom_type_symbol
_atom_type_description
_atom_type_scat_dispersion_real
_atom_type_scat_dispersion_imag
_atom_type_scat_source
C C 0.0181 0.0091
;
International Tables for Crystallography
(Vol. C, Tables 4.2.6.8 and 6.1.1.4)
;
H H 0.0000 0.0000
;
International Tables for Crystallography
(Vol. C, Table 6.1.1.4)
;
Cl Cl 0.3639 0.7018
;
International Tables for Crystallography
(Vol. C, Tables 4.2.6.8 and 6.1.1.4)
;
N N 0.0311 0.0180
;
International Tables for Crystallography
(Vol. C, Tables 4.2.6.8 and 6.1.1.4)
;
O O 0.0492 0.0322
;
International Tables for Crystallography
(Vol. C, Tables 4.2.6.8 and 6.1.1.4)
;

loop_
_geom_angle_atom_site_label_1
_geom_angle_atom_site_label_2
_geom_angle_atom_site_label_3
_geom_angle
C2 N1 C3 111.27(13)
C2 N1 C10 127.83(14)
C3 N1 C10 120.62(14)
C14 N2 C15 111.29(13)
C14 N2 C22 127.57(14)
C15 N2 C22 120.26(14)
C14 C13 C1 109.01(15)
C14 C13 C3 141.44(16)
C1 C13 C3 108.50(14)
C2 C1 C13 108.95(16)
C2 C1 C15 141.64(16)
C13 C1 C15 108.43(14)
O1 C3 N1 123.17(15)
O1 C3 C13 133.15(15)
N1 C3 C13 103.67(13)
C13 C14 N2 107.61(14)
C13 C14 C16 127.09(15)
N2 C14 C16 125.29(14)
C1 C2 N1 107.60(15)
C1 C2 C4 127.41(15)
N1 C2 C4 124.96(14)
O2 C15 N2 123.36(16)
O2 C15 C1 133.00(15)
N2 C15 C1 103.65(14)
C21 C16 C17 118.94(16)
C21 C16 C14 117.61(14)
C17 C16 C14 123.38(16)
C5 C4 C9 118.90(16)
C5 C4 C2 123.57(15)
C9 C4 C2 117.50(15)
C20 C21 C16 120.90(16)
C20 C21 H21 119.5
C16 C21 H21 119.5
C6 C5 C4 120.14(17)
C6 C5 H5 119.9
C4 C5 H5 119.9
C7 C6 C5 119.56(17)
C7 C6 H6 120.2
C5 C6 H6 120.2
C18 C17 C16 120.21(18)
C18 C17 H17 119.9
C16 C17 H17 119.9
C19 C18 C17 119.52(17)
C19 C18 H18 120.2
C17 C18 H18 120.2
C19 C20 C21 118.78(18)
C19 C20 H20 120.6
C21 C20 H20 120.6
C8 C9 C4 121.04(17)
C8 C9 H9 119.5
C4 C9 H9 119.5
C18 C19 C20 121.62(17)
C18 C19 Cl2 119.60(14)
C20 C19 Cl2 118.77(15)
N1 C10 C11 113.63(17)
N1 C10 H10A 108.8
C11 C10 H10A 108.8
N1 C10 H10B 108.8
C11 C10 H10B 108.8
H10A C10 H10B 107.7
C7 C8 C9 118.93(19)
C7 C8 H8 120.5
C9 C8 H8 120.5
C6 C7 C8 121.40(17)
C6 C7 Cl1 119.52(15)
C8 C7 Cl1 119.09(16)
N2 C22 C23 112.47(18)
N2 C22 H22A 109.1
C23 C22 H22A 109.1
N2 C22 H22B 109.1
C23 C22 H22B 109.1
H22A C22 H22B 107.8
C10 C11 C12 113.63(18)
C10 C11 H11A 108.8
C12 C11 H11A 108.8
C10 C11 H11B 108.8
C12 C11 H11B 108.8
H11A C11 H11B 107.7
C11 C12 H12A 109.5
C11 C12 H12B 109.5
H12A C12 H12B 109.5
C11 C12 H12C 109.5
H12A C12 H12C 109.5
H12B C12 H12C 109.5
C24 C23 C22 114.15(18)
C24 C23 H23A 108.7
C22 C23 H23A 108.7
C24 C23 H23B 108.7
C22 C23 H23B 108.7
H23A C23 H23B 107.6
C23 C24 H24A 109.5
C23 C24 H24B 109.5
H24A C24 H24B 109.5
C23 C24 H24C 109.5
H24A C24 H24C 109.5
H24B C24 H24C 109.5

loop_
_geom_bond_atom_site_label_1
_geom_bond_atom_site_label_2
_geom_bond_distance
Cl2 C19 1.7409(18)
Cl1 C7 1.7412(19)
O2 C15 1.221(2)
O1 C3 1.220(2)
N1 C2 1.393(2)
N1 C3 1.429(2)
N1 C10 1.465(2)
N2 C14 1.391(2)
N2 C15 1.431(2)
N2 C22 1.465(2)
C13 C14 1.378(2)
C13 C1 1.423(2)
C13 C3 1.446(2)
C1 C2 1.377(2)
C1 C15 1.447(2)
C14 C16 1.468(2)
C2 C4 1.468(2)
C16 C21 1.393(3)
C16 C17 1.396(2)
C4 C5 1.392(2)
C4 C9 1.393(3)
C21 C20 1.385(2)
C21 H21 0.9300
C5 C6 1.387(2)
C5 H5 0.9300
C6 C7 1.376(3)
C6 H6 0.9300
C17 C18 1.386(3)
C17 H17 0.9300
C18 C19 1.374(3)
C18 H18 0.9300
C20 C19 1.380(3)
C20 H20 0.9300
C9 C8 1.381(3)
C9 H9 0.9300
C10 C11 1.491(3)
C10 H10A 0.9700
C10 H10B 0.9700
C8 C7 1.377(3)
C8 H8 0.9300
C22 C23 1.510(3)
C22 H22A 0.9700
C22 H22B 0.9700
C11 C12 1.504(4)
C11 H11A 0.9700
C11 H11B 0.9700
C12 H12A 0.9600
C12 H12B 0.9600
C12 H12C 0.9600
C23 C24 1.505(4)
C23 H23A 0.9700
C23 H23B 0.9700
C24 H24A 0.9600
C24 H24B 0.9600
C24 H24C 0.9600

loop_
_geom_torsion_atom_site_label_1
_geom_torsion_atom_site_label_2
_geom_torsion_atom_site_label_3
_geom_torsion_atom_site_label_4
_geom_torsion
C14 C13 C1 C2 170.71(14)
C3 C13 C1 C2 -0.16(19)
C14 C13 C1 C15 -0.53(19)
C3 C13 C1 C15 -171.39(14)
C2 N1 C3 O1 178.98(16)
C10 N1 C3 O1 4.5(2)
C2 N1 C3 C13 -1.20(17)
C10 N1 C3 C13 -175.67(15)
C14 C13 C3 O1 14.5(4)
C1 C13 C3 O1 -179.40(18)
C14 C13 C3 N1 -165.3(2)
C1 C13 C3 N1 0.81(17)
C1 C13 C14 N2 -0.07(19)
C3 C13 C14 N2 166.0(2)
C1 C13 C14 C16 179.09(15)
C3 C13 C14 C16 -14.9(3)
C15 N2 C14 C13 0.66(19)
C22 N2 C14 C13 169.80(17)
C15 N2 C14 C16 -178.52(14)
C22 N2 C14 C16 -9.4(3)
C13 C1 C2 N1 -0.59(19)
C15 C1 C2 N1 165.9(2)
C13 C1 C2 C4 177.42(15)
C15 C1 C2 C4 -16.1(3)
C3 N1 C2 C1 1.15(19)
C10 N1 C2 C1 175.12(16)
C3 N1 C2 C4 -176.92(14)
C10 N1 C2 C4 -3.0(3)
C14 N2 C15 O2 179.04(16)
C22 N2 C15 O2 9.0(3)
C14 N2 C15 C1 -0.94(17)
C22 N2 C15 C1 -171.00(16)
C2 C1 C15 O2 14.3(4)
C13 C1 C15 O2 -179.10(19)
C2 C1 C15 N2 -165.7(2)
C13 C1 C15 N2 0.87(17)
C13 C14 C16 C21 -40.5(2)
N2 C14 C16 C21 138.51(17)
C13 C14 C16 C17 136.49(19)
N2 C14 C16 C17 -44.5(2)
C1 C2 C4 C5 134.32(19)
N1 C2 C4 C5 -48.0(2)
C1 C2 C4 C9 -43.8(2)
N1 C2 C4 C9 133.91(18)
C17 C16 C21 C20 1.8(3)
C14 C16 C21 C20 178.96(16)
C9 C4 C5 C6 -1.1(3)
C2 C4 C5 C6 -179.14(16)
C4 C5 C6 C7 -0.4(3)
C21 C16 C17 C18 -1.5(3)
C14 C16 C17 C18 -178.44(17)
C16 C17 C18 C19 0.2(3)
C16 C21 C20 C19 -0.9(3)
C5 C4 C9 C8 1.7(3)
C2 C4 C9 C8 179.91(18)
C17 C18 C19 C20 0.7(3)
C17 C18 C19 Cl2 179.71(15)
C21 C20 C19 C18 -0.4(3)
C21 C20 C19 Cl2 -179.38(14)
C2 N1 C10 C11 -66.8(2)
C3 N1 C10 C11 106.62(19)
C4 C9 C8 C7 -0.8(3)
C5 C6 C7 C8 1.4(3)
C5 C6 C7 Cl1 -178.99(15)
C9 C8 C7 C6 -0.7(3)
C9 C8 C7 Cl1 179.64(16)
C14 N2 C22 C23 -65.4(2)
C15 N2 C22 C23 102.84(19)
N1 C10 C11 C12 -61.9(2)
N2 C22 C23 C24 -60.0(3)

_cod_database_fobs_code 2108402
